data_4110630
loop_
_publ_author_name
'Christin N. Carlson'
'Christopher J. Kuehl'
'Ryan E. Da Re'
'Jacqueline M. Veauthier'
'Eric J. Schelter'
'Ashley E. Milligan'
'Brian L. Scott'
'Eric D. Bauer'
'J. D. Thompson'
'David E. Morris'
'Kevin D. John'

_publ_contact_author
;
Kevin D. John
MS J582
Los Alamos National Laboratory
Los Alamos, New Mexico  87545
;
_publ_contact_author_email kjohn@lanl.gov
_publ_section_title
;
 Ytterbocene Charge-Transfer Molecular Wire Complexes
;
_journal_name_full 'Journal of the American Chemical Society'
_journal_page_first 7230
_journal_page_last 7241
_journal_paper_doi 10.1021/ja058667e
_journal_volume 128
_journal_year 2006
_chemical_formula_sum 'C102 H120 N6 Yb2'
_chemical_formula_weight 1776.12
_chemical_name_systematic
; 
 ? 
;
_space_group_IT_number 14
_symmetry_cell_setting monoclinic
_symmetry_space_group_name_Hall '-P 2ybc'
_symmetry_space_group_name_H-M 'P 1 21/c 1'
_atom_sites_solution_hydrogens geom
_atom_sites_solution_primary direct
_atom_sites_solution_secondary difmap
_audit_creation_method SHELXL-97
_cell_angle_alpha 90.00
_cell_angle_beta 91.985(5)
_cell_angle_gamma 90.00
_cell_formula_units_Z 2
_cell_length_a 19.553(5)
_cell_length_b 11.027(3)
_cell_length_c 16.878(4)
_cell_measurement_temperature 141(1)
_cell_volume 3636.9(16)
_computing_cell_refinement 'SAINT+, v. 7.06 (Bruker AXS, 2001)'
_computing_data_collection 'APEX II, v. 1.08 (Bruker AXS, 2003)'
_computing_data_reduction 'SAINT+, v. 7.06 (Bruker AXS, 2001)'
_computing_molecular_graphics 'SHELXTL, v. 6.10, (Bruker AXS, 2000)'
_computing_publication_material 'SHELXTL, v. 6.10, (Bruker AXS, 2000)'
_computing_structure_refinement 'SHELXL-97 (Sheldrick, 1997)'
_computing_structure_solution 'SHELXS-97 (Sheldrick, 1990)'
_diffrn_ambient_temperature 141(1)
_diffrn_measured_fraction_theta_full 0.998
_diffrn_measured_fraction_theta_max 0.998
_diffrn_measurement_device_type 'Bruker D8 with APEXII CCD'
_diffrn_measurement_method '\w scans'
_diffrn_radiation_monochromator graphite
_diffrn_radiation_source 'fine-focus sealed tube'
_diffrn_radiation_type MoK\a
_diffrn_radiation_wavelength 0.71073
_diffrn_reflns_av_R_equivalents 0.1001
_diffrn_reflns_av_sigmaI/netI 0.0776
_diffrn_reflns_limit_h_max 19
_diffrn_reflns_limit_h_min -19
_diffrn_reflns_limit_k_max 10
_diffrn_reflns_limit_k_min -10
_diffrn_reflns_limit_l_max 16
_diffrn_reflns_limit_l_min -16
_diffrn_reflns_number 20856
_diffrn_reflns_theta_full 20.50
_diffrn_reflns_theta_max 20.50
_diffrn_reflns_theta_min 1.04
_diffrn_standards_decay_% '< 2'
_diffrn_standards_interval_count 0
_diffrn_standards_interval_time 0
_diffrn_standards_number 0
_exptl_absorpt_coefficient_mu 2.616
_exptl_absorpt_correction_T_max 0.9495
_exptl_absorpt_correction_T_min 0.6228
_exptl_absorpt_correction_type multi-scan
_exptl_absorpt_process_details 'SADABS v. 2.03 (Sheldrick, 2001)'
_exptl_crystal_colour 'dark blue'
_exptl_crystal_density_diffrn 1.622
_exptl_crystal_description 'square plate'
_exptl_crystal_F_000 1828
_exptl_crystal_size_max 0.20
_exptl_crystal_size_mid 0.20
_exptl_crystal_size_min 0.02
_refine_diff_density_max 1.395
_refine_diff_density_min -0.509
_refine_diff_density_rms 0.105
_refine_ls_extinction_method none
_refine_ls_goodness_of_fit_ref 0.941
_refine_ls_hydrogen_treatment noref
_refine_ls_matrix_type full
_refine_ls_number_parameters 370
_refine_ls_number_reflns 3631
_refine_ls_number_restraints 0
_refine_ls_restrained_S_all 0.941
_refine_ls_R_factor_all 0.0584
_refine_ls_R_factor_gt 0.0390
_refine_ls_shift/su_max 0.001
_refine_ls_shift/su_mean 0.000
_refine_ls_structure_factor_coef Fsqd
_refine_ls_weighting_details 'calc w=1/[\s^2^(Fo^2^)+(0.0492P)^2^+0.0000P] where P=(Fo^2^+2Fc^2^)/3'
_refine_ls_weighting_scheme calc
_refine_ls_wR_factor_gt 0.0871
_refine_ls_wR_factor_ref 0.0909
_reflns_number_gt 2556
_reflns_number_total 3631
_reflns_threshold_expression >2sigma(I)
_cod_data_source_file ja058667esi20051221_045016.cif
_cod_data_source_block apx232as
_cod_original_cell_volume 3637.0(15)
_cod_original_sg_symbol_H-M 'P 21/c'
_cod_database_code 4110630

loop_
_symmetry_equiv_pos_as_xyz
'x, y, z'
'-x, y+1/2, -z+1/2'
'-x, -y, -z'
'x, -y-1/2, z-1/2'

loop_
_atom_site_label
_atom_site_type_symbol
_atom_site_fract_x
_atom_site_fract_y
_atom_site_fract_z
_atom_site_U_iso_or_equiv
_atom_site_adp_type
_atom_site_occupancy
_atom_site_symmetry_multiplicity
_atom_site_calc_flag
_atom_site_refinement_flags
Yb1 Yb 0.26215(2) 0.04494(4) 0.68197(2) 0.02618(18) Uani 1 1 d .
N1 N 0.1720(4) 0.1673(7) 0.7380(5) 0.033(2) Uani 1 1 d .
N2 N 0.1629(4) 0.0516(7) 0.6019(4) 0.031(2) Uani 1 1 d .
N3 N 0.2727(4) -0.0713(6) 0.5594(4) 0.028(2) Uani 1 1 d .
C1 C 0.2647(6) -0.1916(9) 0.7186(6) 0.038(3) Uani 1 1 d .
C2 C 0.2036(5) -0.1488(11) 0.7475(7) 0.048(3) Uani 1 1 d .
C3 C 0.2190(6) -0.0717(11) 0.8121(7) 0.049(3) Uani 1 1 d .
C4 C 0.2904(5) -0.0633(8) 0.8205(5) 0.031(3) Uani 1 1 d .
C5 C 0.3181(4) -0.1380(8) 0.7629(6) 0.025(2) Uani 1 1 d .
C6 C 0.2684(7) -0.2978(10) 0.6617(6) 0.089(5) Uani 1 1 d .
H6A H 0.3152 -0.3116 0.6487 0.133 Uiso 1 1 calc R
H6B H 0.2419 -0.2800 0.6142 0.133 Uiso 1 1 calc R
H6C H 0.2505 -0.3691 0.6863 0.133 Uiso 1 1 calc R
C7 C 0.1325(6) -0.1809(12) 0.7184(9) 0.113(6) Uani 1 1 d .
H7A H 0.1298 -0.1794 0.6609 0.135 Uiso 1 1 calc R
H7B H 0.1000 -0.1226 0.7379 0.135 Uiso 1 1 calc R
C8 C 0.1148(10) -0.313(2) 0.7495(11) 0.237(13) Uani 1 1 d .
H8A H 0.0692 -0.3342 0.7319 0.355 Uiso 1 1 calc R
H8B H 0.1180 -0.3138 0.8063 0.355 Uiso 1 1 calc R
H8C H 0.1466 -0.3702 0.7289 0.355 Uiso 1 1 calc R
C9 C 0.1706(7) -0.0300(14) 0.8763(8) 0.128(7) Uani 1 1 d .
H9A H 0.1241 -0.0427 0.8582 0.192 Uiso 1 1 calc R
H9B H 0.1779 0.0546 0.8870 0.192 Uiso 1 1 calc R
H9C H 0.1796 -0.0759 0.9239 0.192 Uiso 1 1 calc R
C10 C 0.3296(7) -0.0037(9) 0.8894(6) 0.075(4) Uani 1 1 d .
H10A H 0.3779 -0.0116 0.8820 0.113 Uiso 1 1 calc R
H10B H 0.3180 -0.0426 0.9381 0.113 Uiso 1 1 calc R
H10C H 0.3177 0.0806 0.8917 0.113 Uiso 1 1 calc R
C11 C 0.3931(5) -0.1760(9) 0.7588(6) 0.052(3) Uani 1 1 d .
H11A H 0.3986 -0.2277 0.7137 0.079 Uiso 1 1 calc R
H11B H 0.4065 -0.2190 0.8062 0.079 Uiso 1 1 calc R
H11C H 0.4211 -0.1052 0.7538 0.079 Uiso 1 1 calc R
C12 C 0.3291(5) 0.1903(8) 0.5847(5) 0.029(3) Uani 1 1 d .
C13 C 0.3820(5) 0.1325(9) 0.6256(7) 0.040(3) Uani 1 1 d .
C14 C 0.3842(5) 0.1699(9) 0.7025(7) 0.043(3) Uani 1 1 d .
C15 C 0.3309(5) 0.2573(9) 0.7117(5) 0.035(3) Uani 1 1 d .
C16 C 0.2948(5) 0.2685(8) 0.6370(6) 0.037(3) Uani 1 1 d .
C17 C 0.3128(6) 0.1843(9) 0.4953(5) 0.056(3) Uani 1 1 d .
H17A H 0.2736 0.2340 0.4825 0.084 Uiso 1 1 calc R
H17B H 0.3031 0.1019 0.4802 0.084 Uiso 1 1 calc R
H17C H 0.3513 0.2133 0.4670 0.084 Uiso 1 1 calc R
C18 C 0.4414(5) 0.0626(10) 0.5905(7) 0.069(4) Uani 1 1 d .
H18A H 0.4304 0.0434 0.5361 0.103 Uiso 1 1 calc R
H18B H 0.4491 -0.0111 0.6199 0.103 Uiso 1 1 calc R
H18C H 0.4821 0.1115 0.5936 0.103 Uiso 1 1 calc R
C19 C 0.4405(5) 0.1461(10) 0.7648(7) 0.067(4) Uani 1 1 d .
H19A H 0.4287 0.1835 0.8138 0.100 Uiso 1 1 calc R
H19B H 0.4828 0.1793 0.7474 0.100 Uiso 1 1 calc R
H19C H 0.4455 0.0602 0.7726 0.100 Uiso 1 1 calc R
C20 C 0.3270(6) 0.3430(9) 0.7795(6) 0.058(3) Uani 1 1 d .
H20A H 0.3320 0.2984 0.8289 0.069 Uiso 1 1 calc R
H20B H 0.2826 0.3821 0.7781 0.069 Uiso 1 1 calc R
C21 C 0.3839(6) 0.4407(10) 0.7762(6) 0.068(4) Uani 1 1 d .
H21A H 0.3804 0.4948 0.8204 0.103 Uiso 1 1 calc R
H21B H 0.3786 0.4856 0.7277 0.103 Uiso 1 1 calc R
H21C H 0.4279 0.4020 0.7784 0.103 Uiso 1 1 calc R
C22 C 0.2401(5) 0.3561(10) 0.6122(6) 0.063(3) Uani 1 1 d .
H22A H 0.2251 0.3995 0.6578 0.095 Uiso 1 1 calc R
H22B H 0.2021 0.3128 0.5882 0.095 Uiso 1 1 calc R
H22C H 0.2578 0.4124 0.5746 0.095 Uiso 1 1 calc R
C23 C 0.1805(5) 0.2309(10) 0.8053(6) 0.048(3) Uani 1 1 d .
H23 H 0.2216 0.2218 0.8340 0.058 Uiso 1 1 calc R
C24 C 0.1330(6) 0.3084(11) 0.8350(6) 0.064(4) Uani 1 1 d .
H24 H 0.1421 0.3508 0.8818 0.077 Uiso 1 1 calc R
C25 C 0.0729(6) 0.3215(11) 0.7948(7) 0.079(4) Uani 1 1 d .
H25 H 0.0397 0.3736 0.8136 0.095 Uiso 1 1 calc R
C26 C 0.0602(6) 0.2567(11) 0.7245(7) 0.071(4) Uani 1 1 d .
H26 H 0.0190 0.2663 0.6959 0.085 Uiso 1 1 calc R
C27 C 0.1094(5) 0.1787(10) 0.6983(6) 0.044(3) Uani 1 1 d .
C28 C 0.1025(5) 0.1038(9) 0.6270(6) 0.038(3) Uani 1 1 d .
C29 C 0.0416(5) 0.0867(8) 0.5893(6) 0.045(3) Uani 1 1 d .
H29 H 0.0036 0.1259 0.6089 0.054 Uiso 1 1 calc R
C30 C 0.0319(5) 0.0116(8) 0.5206(6) 0.033(3) Uani 1 1 d .
C31 C 0.0951(5) -0.0347(9) 0.4921(5) 0.036(3) Uani 1 1 d .
H31 H 0.0945 -0.0787 0.4450 0.044 Uiso 1 1 calc R
C32 C 0.1566(5) -0.0157(8) 0.5326(5) 0.031(3) Uani 1 1 d .
C33 C 0.2184(5) -0.0677(8) 0.5058(5) 0.026(2) Uani 1 1 d .
C34 C 0.2258(5) -0.1139(9) 0.4288(6) 0.037(3) Uani 1 1 d .
H34 H 0.1895 -0.1091 0.3917 0.044 Uiso 1 1 calc R
C35 C 0.2854(6) -0.1650(8) 0.4089(6) 0.043(3) Uani 1 1 d .
H35 H 0.2905 -0.1943 0.3578 0.052 Uiso 1 1 calc R
C36 C 0.3408(5) -0.1742(9) 0.4660(7) 0.044(3) Uani 1 1 d .
H36 H 0.3816 -0.2120 0.4540 0.052 Uiso 1 1 calc R
C37 C 0.3311(5) -0.1257(9) 0.5378(6) 0.033(3) Uani 1 1 d .
H37 H 0.3671 -0.1299 0.5752 0.040 Uiso 1 1 calc R

loop_
_atom_site_aniso_label
_atom_site_aniso_U_11
_atom_site_aniso_U_22
_atom_site_aniso_U_33
_atom_site_aniso_U_23
_atom_site_aniso_U_13
_atom_site_aniso_U_12
Yb1 0.0314(3) 0.0234(3) 0.0232(3) 0.0002(3) -0.00615(17) 0.0004(3)
N1 0.034(6) 0.035(5) 0.030(5) -0.025(5) -0.013(4) -0.002(4)
N2 0.028(5) 0.031(5) 0.034(5) -0.007(5) -0.008(4) 0.016(5)
N3 0.035(5) 0.019(5) 0.031(5) 0.006(4) -0.007(5) -0.008(4)
C1 0.045(8) 0.032(7) 0.035(7) -0.001(6) -0.012(6) -0.012(6)
C2 0.027(8) 0.057(8) 0.059(9) 0.041(7) -0.010(6) -0.021(7)
C3 0.046(9) 0.057(9) 0.044(8) 0.022(7) 0.013(7) 0.019(6)
C4 0.058(8) 0.012(6) 0.022(6) 0.002(5) -0.017(6) -0.004(6)
C5 0.020(6) 0.019(6) 0.036(7) 0.007(5) 0.003(5) 0.004(5)
C6 0.168(15) 0.037(8) 0.058(10) 0.012(7) -0.042(9) -0.022(9)
C7 0.045(9) 0.117(13) 0.174(15) 0.107(12) -0.028(9) -0.051(9)
C8 0.19(2) 0.34(4) 0.18(2) 0.11(2) -0.070(17) -0.10(2)
C9 0.109(12) 0.164(16) 0.117(13) 0.046(12) 0.079(11) 0.086(12)
C10 0.146(13) 0.051(9) 0.027(7) 0.017(6) -0.027(8) 0.012(8)
C11 0.040(7) 0.045(8) 0.074(9) 0.025(7) 0.012(6) 0.006(6)
C12 0.040(7) 0.017(6) 0.028(7) 0.005(5) -0.013(6) -0.011(5)
C13 0.054(8) 0.029(7) 0.038(8) 0.002(6) 0.008(6) -0.007(6)
C14 0.051(8) 0.021(7) 0.057(9) 0.008(6) 0.010(7) -0.018(6)
C15 0.058(8) 0.033(7) 0.013(6) -0.012(5) -0.003(6) -0.026(6)
C16 0.057(8) 0.012(6) 0.041(8) -0.003(6) 0.008(6) 0.012(5)
C17 0.103(10) 0.043(8) 0.022(7) 0.003(6) 0.011(6) -0.014(7)
C18 0.041(7) 0.053(8) 0.114(11) 0.009(8) 0.019(7) -0.020(7)
C19 0.046(8) 0.070(9) 0.082(9) 0.019(8) -0.027(7) -0.009(7)
C20 0.090(10) 0.047(8) 0.037(8) 0.003(7) 0.009(7) -0.029(7)
C21 0.103(10) 0.051(8) 0.051(8) -0.013(7) 0.002(7) -0.010(8)
C22 0.072(9) 0.059(9) 0.059(9) 0.008(7) 0.003(7) 0.006(7)
C23 0.043(8) 0.058(8) 0.043(8) -0.010(7) -0.007(6) 0.010(7)
C24 0.039(8) 0.099(11) 0.052(8) -0.060(8) -0.014(7) -0.003(7)
C25 0.056(9) 0.098(11) 0.082(10) -0.053(9) -0.021(8) 0.025(8)
C26 0.056(9) 0.095(10) 0.060(9) -0.051(8) -0.031(7) 0.037(8)
C27 0.032(7) 0.054(8) 0.043(7) -0.027(6) -0.018(6) 0.008(6)
C28 0.038(7) 0.036(7) 0.039(7) -0.009(6) -0.023(6) 0.009(6)
C29 0.058(8) 0.037(7) 0.038(7) -0.018(6) -0.011(6) 0.026(6)
C30 0.034(7) 0.030(6) 0.034(7) -0.020(5) -0.014(5) 0.012(5)
C31 0.049(7) 0.031(6) 0.029(6) -0.012(6) -0.011(6) -0.001(6)
C32 0.049(8) 0.029(7) 0.015(6) -0.018(5) -0.010(5) 0.014(5)
C33 0.045(7) 0.016(6) 0.016(6) -0.004(5) -0.012(6) -0.001(5)
C34 0.055(8) 0.025(6) 0.029(8) -0.009(6) -0.016(6) 0.000(6)
C35 0.066(9) 0.026(7) 0.037(7) -0.012(6) -0.001(7) -0.002(6)
C36 0.044(8) 0.033(7) 0.054(8) -0.011(6) 0.008(7) 0.008(5)
C37 0.038(7) 0.031(7) 0.029(7) -0.001(6) -0.008(6) 0.005(6)

loop_
_atom_type_symbol
_atom_type_description
_atom_type_scat_dispersion_real
_atom_type_scat_dispersion_imag
_atom_type_scat_source
C C 0.0033 0.0016 'International Tables Vol C Tables 4.2.6.8 and 6.1.1.4'
H H 0.0000 0.0000 'International Tables Vol C Tables 4.2.6.8 and 6.1.1.4'
N N 0.0061 0.0033 'International Tables Vol C Tables 4.2.6.8 and 6.1.1.4'
Yb Yb -0.3850 5.5486 'International Tables Vol C Tables 4.2.6.8 and 6.1.1.4'

loop_
_geom_angle_atom_site_label_1
_geom_angle_atom_site_label_2
_geom_angle_atom_site_label_3
_geom_angle
_geom_angle_site_symmetry_1
N2 Yb1 N1 66.9(3) .
N2 Yb1 N3 67.6(3) .
N1 Yb1 N3 134.5(3) .
N2 Yb1 C5 130.1(3) .
N1 Yb1 C5 120.8(3) .
N3 Yb1 C5 89.5(3) .
N2 Yb1 C16 90.5(3) .
N1 Yb1 C16 77.4(3) .
N3 Yb1 C16 102.5(3) .
C5 Yb1 C16 138.8(3) .
N2 Yb1 C4 131.8(3) .
N1 Yb1 C4 92.2(3) .
N3 Yb1 C4 119.0(3) .
C5 Yb1 C4 30.5(3) .
C16 Yb1 C4 128.3(3) .
N2 Yb1 C12 92.4(3) .
N1 Yb1 C12 106.4(3) .
N3 Yb1 C12 74.8(3) .
C5 Yb1 C12 124.8(3) .
C16 Yb1 C12 30.9(3) .
C4 Yb1 C12 135.8(3) .
N2 Yb1 C2 84.6(3) .
N1 Yb1 C2 87.5(3) .
N3 Yb1 C2 88.9(3) .
C5 Yb1 C2 49.9(3) .
C16 Yb1 C2 164.8(4) .
C4 Yb1 C2 50.2(3) .
C12 Yb1 C2 163.3(4) .
N2 Yb1 C1 100.0(3) .
N1 Yb1 C1 117.2(3) .
N3 Yb1 C1 71.6(3) .
C5 Yb1 C1 30.3(3) .
C16 Yb1 C1 164.5(3) .
C4 Yb1 C1 50.3(3) .
C12 Yb1 C1 136.1(3) .
C2 Yb1 C1 30.0(3) .
N2 Yb1 C3 102.1(3) .
N1 Yb1 C3 72.5(3) .
N3 Yb1 C3 118.3(3) .
C5 Yb1 C3 49.8(3) .
C16 Yb1 C3 139.1(3) .
C4 Yb1 C3 30.2(3) .
C12 Yb1 C3 163.4(3) .
C2 Yb1 C3 30.3(3) .
C1 Yb1 C3 49.8(3) .
N2 Yb1 C13 119.6(3) .
N1 Yb1 C13 125.4(3) .
N3 Yb1 C13 78.1(3) .
C5 Yb1 C13 96.0(3) .
C16 Yb1 C13 50.0(3) .
C4 Yb1 C13 108.0(3) .
C12 Yb1 C13 29.5(3) .
C2 Yb1 C13 143.9(3) .
C1 Yb1 C13 114.5(3) .
C3 Yb1 C13 138.2(3) .
N2 Yb1 C15 118.3(3) .
N1 Yb1 C15 79.2(3) .
N3 Yb1 C15 123.2(3) .
C5 Yb1 C15 111.4(3) .
C16 Yb1 C15 30.6(3) .
C4 Yb1 C15 97.9(3) .
C12 Yb1 C15 49.5(3) .
C2 Yb1 C15 145.1(4) .
C1 Yb1 C15 141.7(3) .
C3 Yb1 C15 115.0(4) .
C13 Yb1 C15 48.7(3) .
C23 N1 C27 116.4(8) .
C23 N1 Yb1 123.3(7) .
C27 N1 Yb1 120.3(6) .
C32 N2 C28 115.2(8) .
C32 N2 Yb1 121.3(6) .
C28 N2 Yb1 122.4(6) .
C37 N3 C33 118.5(8) .
C37 N3 Yb1 123.8(6) .
C33 N3 Yb1 117.1(6) .
C2 C1 C5 107.7(9) .
C2 C1 C6 123.1(11) .
C5 C1 C6 128.0(11) .
C2 C1 Yb1 75.0(6) .
C5 C1 Yb1 73.7(5) .
C6 C1 Yb1 127.3(7) .
C1 C2 C3 108.3(9) .
C1 C2 C7 127.0(13) .
C3 C2 C7 124.6(13) .
C1 C2 Yb1 75.0(6) .
C3 C2 Yb1 75.8(6) .
C7 C2 Yb1 117.2(7) .
C4 C3 C2 107.8(9) .
C4 C3 C9 123.0(12) .
C2 C3 C9 127.4(12) .
C4 C3 Yb1 73.4(6) .
C2 C3 Yb1 73.9(6) .
C9 C3 Yb1 130.4(8) .
C5 C4 C3 107.4(9) .
C5 C4 C10 126.2(10) .
C3 C4 C10 125.5(11) .
C5 C4 Yb1 74.2(5) .
C3 C4 Yb1 76.4(6) .
C10 C4 Yb1 124.1(6) .
C1 C5 C4 108.8(8) .
C1 C5 C11 124.1(10) .
C4 C5 C11 126.0(9) .
C1 C5 Yb1 76.0(5) .
C4 C5 Yb1 75.4(5) .
C11 C5 Yb1 124.4(6) .
C2 C7 C8 108.5(11) .
C13 C12 C16 109.3(9) .
C13 C12 C17 126.9(10) .
C16 C12 C17 123.5(9) .
C13 C12 Yb1 77.9(6) .
C16 C12 Yb1 74.3(5) .
C17 C12 Yb1 119.3(6) .
C14 C13 C12 109.6(10) .
C14 C13 C18 121.5(11) .
C12 C13 C18 127.2(10) .
C14 C13 Yb1 77.0(6) .
C12 C13 Yb1 72.6(6) .
C18 C13 Yb1 128.9(6) .
C13 C14 C15 108.0(10) .
C13 C14 C19 127.3(11) .
C15 C14 C19 123.6(10) .
C13 C14 Yb1 74.4(6) .
C15 C14 Yb1 73.8(5) .
C19 C14 Yb1 127.0(6) .
C16 C15 C14 107.6(8) .
C16 C15 C20 125.9(10) .
C14 C15 C20 124.6(10) .
C16 C15 Yb1 71.8(5) .
C14 C15 Yb1 76.1(5) .
C20 C15 Yb1 130.2(6) .
C12 C16 C15 105.4(8) .
C12 C16 C22 124.7(10) .
C15 C16 C22 129.2(9) .
C12 C16 Yb1 74.8(5) .
C15 C16 Yb1 77.6(5) .
C22 C16 Yb1 120.2(7) .
C15 C20 C21 111.0(9) .
N1 C23 C24 124.9(10) .
C25 C24 C23 118.3(10) .
C24 C25 C26 120.0(11) .
C27 C26 C25 119.1(10) .
C26 C27 N1 121.3(9) .
C26 C27 C28 125.0(9) .
N1 C27 C28 113.7(9) .
C29 C28 N2 123.0(9) .
C29 C28 C27 121.6(10) .
N2 C28 C27 115.4(9) .
C28 C29 C30 123.7(9) .
C30 C30 C29 125.9(11) 3_556
C30 C30 C31 121.3(11) 3_556
C29 C30 C31 112.7(8) .
C32 C31 C30 121.7(9) .
C31 C32 N2 123.3(9) .
C31 C32 C33 121.1(9) .
N2 C32 C33 115.6(8) .
N3 C33 C34 119.8(9) .
N3 C33 C32 116.6(8) .
C34 C33 C32 123.6(9) .
C35 C34 C33 119.9(9) .
C34 C35 C36 120.2(10) .
C37 C36 C35 116.9(9) .
C36 C37 N3 124.5(9) .

loop_
_geom_bond_atom_site_label_1
_geom_bond_atom_site_label_2
_geom_bond_distance
_geom_bond_site_symmetry_2
Yb1 N2 2.327(7) .
Yb1 N1 2.436(7) .
Yb1 N3 2.449(7) .
Yb1 C5 2.651(8) .
Yb1 C16 2.664(9) .
Yb1 C4 2.666(9) .
Yb1 C12 2.671(9) .
Yb1 C2 2.680(9) .
Yb1 C1 2.681(10) .
Yb1 C3 2.705(10) .
Yb1 C13 2.736(10) .
Yb1 C15 2.738(9) .
N1 C23 1.342(11) .
N1 C27 1.382(11) .
N2 C32 1.388(10) .
N2 C28 1.393(11) .
N3 C37 1.351(11) .
N3 C33 1.371(11) .
C1 C2 1.389(14) .
C1 C5 1.394(12) .
C1 C6 1.517(14) .
C2 C3 1.405(14) .
C2 C7 1.502(14) .
C3 C4 1.401(14) .
C3 C9 1.534(14) .
C4 C5 1.398(12) .
C4 C10 1.520(13) .
C5 C11 1.529(12) .
C7 C8 1.59(2) .
C12 C13 1.380(13) .
C12 C16 1.420(12) .
C12 C17 1.533(12) .
C13 C14 1.360(13) .
C13 C18 1.531(13) .
C14 C15 1.432(13) .
C14 C19 1.518(13) .
C15 C16 1.429(12) .
C15 C20 1.488(12) .
C16 C22 1.490(13) .
C20 C21 1.550(13) .
C23 C24 1.369(13) .
C24 C25 1.346(13) .
C25 C26 1.399(13) .
C26 C27 1.374(13) .
C27 C28 1.462(13) .
C28 C29 1.342(12) .
C29 C30 1.432(12) .
C30 C30 1.431(17) 3_556
C30 C31 1.436(12) .
C31 C32 1.379(12) .
C32 C33 1.425(12) .
C33 C34 1.408(12) .
C34 C35 1.348(12) .
C35 C36 1.427(13) .
C36 C37 1.345(12) .
